data_1558905
loop_
_publ_author_name
'Krause, Simon'
'Evans, Jack D.'
'Bon, Volodymyr'
'Senkovska, Irene'
'Ehrling, Sebastian'
'Iacomic, Paul'
'T\"obbens, Daniel M'
'Llewellyn, Philip L.'
'Wallacher, Dirk'
'Weiss, Manfred S.'
'Zheng, Bin'
'Yot, Pascal G.'
'Maurin, Guillaume'
'Coudert, Fran\,cois-Xavier'
'Kaskel, Stefan'

_publ_section_title
;
 Engineering micromechanics of soft porous crystals for negative gas
 adsorption
;
_journal_name_full 'Chemical Science'
_journal_paper_doi 10.1039/D0SC03727C
_journal_year 2020
_chemical_formula_sum 'C42 H24 Cu2 N2 O10'
_chemical_formula_weight 843.71
_chemical_name_systematic DUT-162
_chemical_properties_physical Moisture-sensitive
_space_group_crystal_system cubic
_space_group_IT_number 225
_space_group_name_Hall '-F 4 2 3'
_space_group_name_H-M_alt 'F m -3 m'
_atom_sites_solution_hydrogens mixed
_audit_block_doi 10.5517/ccdc.csd.cc257fxs
_audit_creation_method SHELXL-2014/7
_audit_update_record
;
2020-05-10 deposited with the CCDC.	2020-08-24 downloaded from the CCDC.
;
_cell_angle_alpha 90
_cell_angle_beta 90
_cell_angle_gamma 90
_cell_formula_units_Z 24
_cell_length_a 49.590(6)
_cell_length_b 49.590(6)
_cell_length_c 49.590(6)
_cell_measurement_reflns_used 202
_cell_measurement_temperature 293(2)
_cell_measurement_theta_max 17.4
_cell_measurement_theta_min 3.6
_cell_volume 121950(3)
_computing_cell_refinement 'XDSAPP 2.0'
_computing_data_collection 'marCCD 1994-2002'
_computing_data_reduction 'XDSAPP 2.0'
_computing_molecular_graphics 'Diamond 3.1'
_computing_publication_material WinGX
_computing_structure_refinement 'SHELXL-2014/6 (Sheldrick, 2014)'
_computing_structure_solution 'SHELXS-2014/7 (Sheldrick, 2014)'
_diffrn_ambient_temperature 296(2)
_diffrn_measured_fraction_theta_full 0.998
_diffrn_measured_fraction_theta_max 0.998
_diffrn_measurement_device_type 'MX-225 CCD'
_diffrn_measurement_method '\D\f scans'
_diffrn_radiation_monochromator 'Si 111'
_diffrn_radiation_probe x-ray
_diffrn_radiation_type synchrotron
_diffrn_radiation_wavelength 0.89499
_diffrn_reflns_av_R_equivalents 0.1763
_diffrn_reflns_av_unetI/netI 0.0648
_diffrn_reflns_Laue_measured_fraction_full 0.998
_diffrn_reflns_Laue_measured_fraction_max 0.998
_diffrn_reflns_limit_h_max 27
_diffrn_reflns_limit_h_min -61
_diffrn_reflns_limit_k_max 61
_diffrn_reflns_limit_k_min -59
_diffrn_reflns_limit_l_max 16
_diffrn_reflns_limit_l_min -59
_diffrn_reflns_number 58786
_diffrn_reflns_point_group_measured_fraction_full 0.998
_diffrn_reflns_point_group_measured_fraction_max 0.998
_diffrn_reflns_theta_full 32.479
_diffrn_reflns_theta_max 33.535
_diffrn_reflns_theta_min 0.896
_diffrn_source synchrotron
_diffrn_source_type 'BESSY MX BL14.3'
_exptl_absorpt_coefficient_mu 0.411
_exptl_crystal_colour green
_exptl_crystal_density_diffrn 0.276
_exptl_crystal_description cubic
_exptl_crystal_F_000 10272
_exptl_crystal_recrystallization_method 'solvothermal synthesis'
_exptl_crystal_size_max 0.015
_exptl_crystal_size_mid 0.015
_exptl_crystal_size_min 0.015
_refine_diff_density_max 0.451
_refine_diff_density_min -0.285
_refine_diff_density_rms 0.040
_refine_ls_extinction_method none
_refine_ls_goodness_of_fit_ref 0.917
_refine_ls_hydrogen_treatment constr
_refine_ls_matrix_type full
_refine_ls_number_parameters 106
_refine_ls_number_reflns 5731
_refine_ls_number_restraints 47
_refine_ls_restrained_S_all 1.047
_refine_ls_R_factor_all 0.1467
_refine_ls_R_factor_gt 0.0670
_refine_ls_shift/su_max 0.002
_refine_ls_shift/su_mean 0.000
_refine_ls_structure_factor_coef Fsqd
_refine_ls_weighting_details 'w=1/[\s^2^(Fo^2^)+(0.1560P)^2^] where P=(Fo^2^+2Fc^2^)/3'
_refine_ls_weighting_scheme calc
_refine_ls_wR_factor_gt 0.1932
_refine_ls_wR_factor_ref 0.2603
_reflns_Friedel_coverage 0.000
_reflns_number_gt 2545
_reflns_number_total 5731
_reflns_threshold_expression 'I > 2\s(I)'
_cod_data_source_file d0sc03727c2.cif
_cod_data_source_block DUT-49-methylene
_cod_original_cell_volume 121950(42)
_cod_database_code 1558905
_platon_squeeze_void_probe_radius 1.20
_shelx_shelxl_version_number 2014/7
_shelx_space_group_comment
;
The symmetry employed for this shelxl refinement is uniquely defined
by the following loop, which should always be used as a source of
symmetry information in preference to the above space-group names.
They are only intended as comments.
;
_shelx_estimated_absorpt_t_min 0.994
_shelx_estimated_absorpt_t_max 0.994

loop_
_space_group_symop_operation_xyz
'x, y, z'
'-x, -y, z'
'-x, y, -z'
'x, -y, -z'
'z, x, y'
'z, -x, -y'
'-z, -x, y'
'-z, x, -y'
'y, z, x'
'-y, z, -x'
'y, -z, -x'
'-y, -z, x'
'y, x, -z'
'-y, -x, -z'
'y, -x, z'
'-y, x, z'
'x, z, -y'
'-x, z, y'
'-x, -z, -y'
'x, -z, y'
'z, y, -x'
'z, -y, x'
'-z, y, x'
'-z, -y, -x'
'x, y+1/2, z+1/2'
'-x, -y+1/2, z+1/2'
'-x, y+1/2, -z+1/2'
'x, -y+1/2, -z+1/2'
'z, x+1/2, y+1/2'
'z, -x+1/2, -y+1/2'
'-z, -x+1/2, y+1/2'
'-z, x+1/2, -y+1/2'
'y, z+1/2, x+1/2'
'-y, z+1/2, -x+1/2'
'y, -z+1/2, -x+1/2'
'-y, -z+1/2, x+1/2'
'y, x+1/2, -z+1/2'
'-y, -x+1/2, -z+1/2'
'y, -x+1/2, z+1/2'
'-y, x+1/2, z+1/2'
'x, z+1/2, -y+1/2'
'-x, z+1/2, y+1/2'
'-x, -z+1/2, -y+1/2'
'x, -z+1/2, y+1/2'
'z, y+1/2, -x+1/2'
'z, -y+1/2, x+1/2'
'-z, y+1/2, x+1/2'
'-z, -y+1/2, -x+1/2'
'x+1/2, y, z+1/2'
'-x+1/2, -y, z+1/2'
'-x+1/2, y, -z+1/2'
'x+1/2, -y, -z+1/2'
'z+1/2, x, y+1/2'
'z+1/2, -x, -y+1/2'
'-z+1/2, -x, y+1/2'
'-z+1/2, x, -y+1/2'
'y+1/2, z, x+1/2'
'-y+1/2, z, -x+1/2'
'y+1/2, -z, -x+1/2'
'-y+1/2, -z, x+1/2'
'y+1/2, x, -z+1/2'
'-y+1/2, -x, -z+1/2'
'y+1/2, -x, z+1/2'
'-y+1/2, x, z+1/2'
'x+1/2, z, -y+1/2'
'-x+1/2, z, y+1/2'
'-x+1/2, -z, -y+1/2'
'x+1/2, -z, y+1/2'
'z+1/2, y, -x+1/2'
'z+1/2, -y, x+1/2'
'-z+1/2, y, x+1/2'
'-z+1/2, -y, -x+1/2'
'x+1/2, y+1/2, z'
'-x+1/2, -y+1/2, z'
'-x+1/2, y+1/2, -z'
'x+1/2, -y+1/2, -z'
'z+1/2, x+1/2, y'
'z+1/2, -x+1/2, -y'
'-z+1/2, -x+1/2, y'
'-z+1/2, x+1/2, -y'
'y+1/2, z+1/2, x'
'-y+1/2, z+1/2, -x'
'y+1/2, -z+1/2, -x'
'-y+1/2, -z+1/2, x'
'y+1/2, x+1/2, -z'
'-y+1/2, -x+1/2, -z'
'y+1/2, -x+1/2, z'
'-y+1/2, x+1/2, z'
'x+1/2, z+1/2, -y'
'-x+1/2, z+1/2, y'
'-x+1/2, -z+1/2, -y'
'x+1/2, -z+1/2, y'
'z+1/2, y+1/2, -x'
'z+1/2, -y+1/2, x'
'-z+1/2, y+1/2, x'
'-z+1/2, -y+1/2, -x'
'-x, -y, -z'
'x, y, -z'
'x, -y, z'
'-x, y, z'
'-z, -x, -y'
'-z, x, y'
'z, x, -y'
'z, -x, y'
'-y, -z, -x'
'y, -z, x'
'-y, z, x'
'y, z, -x'
'-y, -x, z'
'y, x, z'
'-y, x, -z'
'y, -x, -z'
'-x, -z, y'
'x, -z, -y'
'x, z, y'
'-x, z, -y'
'-z, -y, x'
'-z, y, -x'
'z, -y, -x'
'z, y, x'
'-x, -y+1/2, -z+1/2'
'x, y+1/2, -z+1/2'
'x, -y+1/2, z+1/2'
'-x, y+1/2, z+1/2'
'-z, -x+1/2, -y+1/2'
'-z, x+1/2, y+1/2'
'z, x+1/2, -y+1/2'
'z, -x+1/2, y+1/2'
'-y, -z+1/2, -x+1/2'
'y, -z+1/2, x+1/2'
'-y, z+1/2, x+1/2'
'y, z+1/2, -x+1/2'
'-y, -x+1/2, z+1/2'
'y, x+1/2, z+1/2'
'-y, x+1/2, -z+1/2'
'y, -x+1/2, -z+1/2'
'-x, -z+1/2, y+1/2'
'x, -z+1/2, -y+1/2'
'x, z+1/2, y+1/2'
'-x, z+1/2, -y+1/2'
'-z, -y+1/2, x+1/2'
'-z, y+1/2, -x+1/2'
'z, -y+1/2, -x+1/2'
'z, y+1/2, x+1/2'
'-x+1/2, -y, -z+1/2'
'x+1/2, y, -z+1/2'
'x+1/2, -y, z+1/2'
'-x+1/2, y, z+1/2'
'-z+1/2, -x, -y+1/2'
'-z+1/2, x, y+1/2'
'z+1/2, x, -y+1/2'
'z+1/2, -x, y+1/2'
'-y+1/2, -z, -x+1/2'
'y+1/2, -z, x+1/2'
'-y+1/2, z, x+1/2'
'y+1/2, z, -x+1/2'
'-y+1/2, -x, z+1/2'
'y+1/2, x, z+1/2'
'-y+1/2, x, -z+1/2'
'y+1/2, -x, -z+1/2'
'-x+1/2, -z, y+1/2'
'x+1/2, -z, -y+1/2'
'x+1/2, z, y+1/2'
'-x+1/2, z, -y+1/2'
'-z+1/2, -y, x+1/2'
'-z+1/2, y, -x+1/2'
'z+1/2, -y, -x+1/2'
'z+1/2, y, x+1/2'
'-x+1/2, -y+1/2, -z'
'x+1/2, y+1/2, -z'
'x+1/2, -y+1/2, z'
'-x+1/2, y+1/2, z'
'-z+1/2, -x+1/2, -y'
'-z+1/2, x+1/2, y'
'z+1/2, x+1/2, -y'
'z+1/2, -x+1/2, y'
'-y+1/2, -z+1/2, -x'
'y+1/2, -z+1/2, x'
'-y+1/2, z+1/2, x'
'y+1/2, z+1/2, -x'
'-y+1/2, -x+1/2, z'
'y+1/2, x+1/2, z'
'-y+1/2, x+1/2, -z'
'y+1/2, -x+1/2, -z'
'-x+1/2, -z+1/2, y'
'x+1/2, -z+1/2, -y'
'x+1/2, z+1/2, y'
'-x+1/2, z+1/2, -y'
'-z+1/2, -y+1/2, x'
'-z+1/2, y+1/2, -x'
'z+1/2, -y+1/2, -x'
'z+1/2, y+1/2, x'

loop_
_atom_site_label
_atom_site_type_symbol
_atom_site_fract_x
_atom_site_fract_y
_atom_site_fract_z
_atom_site_U_iso_or_equiv
_atom_site_adp_type
_atom_site_occupancy
_atom_site_site_symmetry_order
_atom_site_calc_flag
_atom_site_refinement_flags_posn
_atom_site_refinement_flags_adp
_atom_site_refinement_flags_occupancy
_atom_site_disorder_assembly
_atom_site_disorder_group
Cu1 Cu 0.5000 0.0000 0.69308(2) 0.1505(6) Uani 1 8 d S T P . .
Cu2 Cu 0.5000 0.0000 0.64014(2) 0.0977(4) Uani 1 8 d S T P . .
O1 O 0.5000 0.03933(7) 0.68896(6) 0.1697(14) Uani 1 2 d S T P . .
O2 O 0.5000 0.03916(5) 0.64425(4) 0.1203(10) Uani 1 2 d S T P . .
O3 O 0.5000 0.0000 0.73712(11) 0.246(5) Uani 1 8 d S T P . .
O4 O 0.5000 0.0000 0.59682(8) 0.1223(18) Uani 1 8 d S T P . .
N1 N 0.5000 0.16353(8) 0.66353(8) 0.234(4) Uani 1 4 d S T P A .
C1 C 0.5000 0.05088(11) 0.66671(9) 0.1398(18) Uani 1 2 d S T P . .
C2 C 0.5000 0.08058(12) 0.66665(10) 0.154(2) Uani 1 2 d S T P . .
C3 C 0.5000 0.09523(10) 0.64306(9) 0.1442(19) Uani 1 2 d S T P . .
H3A H 0.5000 0.0862 0.6266 0.173 Uiso 1 2 calc R U P . .
C4 C 0.5000 0.12313(10) 0.64325(8) 0.157(2) Uani 1 2 d S T P . .
C5 C 0.5000 0.13597(14) 0.66919(14) 0.201(3) Uani 1 2 d S T P . .
C6 C 0.5000 0.12272(16) 0.69293(13) 0.244(4) Uani 1 2 d S T P . .
H6A H 0.5000 0.1318 0.7093 0.293 Uiso 1 2 calc R U P . .
C7 C 0.5000 0.09599(16) 0.69159(10) 0.215(3) Uani 1 2 d S T P . .
H7A H 0.5000 0.0864 0.7077 0.258 Uiso 1 2 calc R U P . .
C8 C 0.5000 0.18461(10) 0.68461(10) 0.265(7) Uani 1 4 d DS TU P . .
C9 C 0.52170(17) 0.1846(2) 0.7019(2) 0.329(9) Uani 0.5 1 d D U P A -1
H9A H 0.5355 0.1720 0.7002 0.394 Uiso 0.5 1 calc R U P A -1
C10 C 0.52219(18) 0.2038(2) 0.7219(2) 0.424(10) Uani 0.5 1 d D U P A -1
H10A H 0.5362 0.2045 0.7344 0.509 Uiso 0.5 1 calc R U P A -1
C12 C 0.5060(10) 0.2360(3) 0.7547(3) 0.401(13) Uani 0.25 1 d D U P A -1
H12A H 0.5242 0.2422 0.7563 0.482 Uiso 0.25 1 d R U P A -1
H12B H 0.4989 0.2278 0.7707 0.482 Uiso 0.25 1 d R U P A -1
C11 C 0.5000 0.22305(10) 0.72305(10) 0.418(10) Uani 1 4 d DS TU P . .

loop_
_atom_site_aniso_label
_atom_site_aniso_U_11
_atom_site_aniso_U_22
_atom_site_aniso_U_33
_atom_site_aniso_U_23
_atom_site_aniso_U_13
_atom_site_aniso_U_12
Cu1 0.2094(10) 0.2094(10) 0.0326(5) 0.000 0.000 0.000
Cu2 0.1295(6) 0.1295(6) 0.0342(4) 0.000 0.000 0.000
O1 0.286(4) 0.165(3) 0.0590(17) -0.0211(18) 0.000 0.000
O2 0.187(3) 0.117(2) 0.0570(14) -0.0204(13) 0.000 0.000
O3 0.349(7) 0.349(7) 0.040(3) 0.000 0.000 0.000
O4 0.163(3) 0.163(3) 0.040(2) 0.000 0.000 0.000
N1 0.386(14) 0.158(5) 0.158(5) -0.115(6) 0.000 0.000
C1 0.197(5) 0.158(5) 0.065(3) -0.026(3) 0.000 0.000
C2 0.218(6) 0.160(5) 0.085(3) -0.050(3) 0.000 0.000
C3 0.213(5) 0.138(4) 0.082(3) -0.048(3) 0.000 0.000
C4 0.242(6) 0.121(4) 0.107(3) -0.068(3) 0.000 0.000
C5 0.317(9) 0.157(6) 0.127(5) -0.095(4) 0.000 0.000
C6 0.457(14) 0.169(7) 0.106(5) -0.078(5) 0.000 0.000
C7 0.348(10) 0.217(7) 0.080(3) -0.070(4) 0.000 0.000
C8 0.421(19) 0.186(8) 0.186(8) -0.131(9) 0.000 0.000
C9 0.496(18) 0.251(14) 0.238(14) -0.181(13) -0.083(10) 0.050(9)
C10 0.59(2) 0.378(18) 0.304(15) -0.302(15) -0.078(10) 0.054(11)
C12 0.57(4) 0.34(2) 0.30(2) -0.29(2) 0.07(2) -0.08(2)
C11 0.58(2) 0.340(13) 0.340(13) -0.313(14) 0.000 0.000

loop_
_atom_type_symbol
_atom_type_description
_atom_type_scat_dispersion_real
_atom_type_scat_dispersion_imag
_atom_type_scat_source
C C 0.0060 0.0030 'International Tables Vol C Tables 4.2.6.8 and 6.1.1.4'
H H 0.0000 0.0000 'International Tables Vol C Tables 4.2.6.8 and 6.1.1.4'
N N 0.0110 0.0060 'International Tables Vol C Tables 4.2.6.8 and 6.1.1.4'
O O 0.0180 0.0100 'International Tables Vol C Tables 4.2.6.8 and 6.1.1.4'
Cu Cu 0.1490 1.8970 'International Tables Vol C Tables 4.2.6.8 and 6.1.1.4'

loop_
_citation_id
_citation_doi
_citation_year
1 10.26434/chemrxiv.12619064 2020

loop_
_geom_angle_atom_site_label_1
_geom_angle_atom_site_label_2
_geom_angle_atom_site_label_3
_geom_angle
_geom_angle_site_symmetry_1
_geom_angle_site_symmetry_3
_geom_angle_publ_flag
O1 Cu1 O1 89.378(18) . 181 ?
O1 Cu1 O1 168.04(17) . 2_655 ?
O1 Cu1 O1 89.378(18) 181 2_655 ?
O1 Cu1 O1 89.378(18) . 182_545 ?
O1 Cu1 O1 168.04(17) 181 182_545 ?
O1 Cu1 O1 89.378(18) 2_655 182_545 ?
O1 Cu1 O3 95.98(8) . . ?
O1 Cu1 O3 95.98(8) 181 . ?
O1 Cu1 O3 95.98(8) 2_655 . ?
O1 Cu1 O3 95.98(8) 182_545 . ?
O1 Cu1 Cu2 84.02(8) . . ?
O1 Cu1 Cu2 84.02(8) 181 . ?
O1 Cu1 Cu2 84.02(8) 2_655 . ?
O1 Cu1 Cu2 84.02(8) 182_545 . ?
O3 Cu1 Cu2 180.0 . . ?
O2 Cu2 O2 168.01(13) 182_545 181 ?
O2 Cu2 O2 89.375(14) 182_545 2_655 ?
O2 Cu2 O2 89.375(15) 181 2_655 ?
O2 Cu2 O2 89.375(15) 182_545 . ?
O2 Cu2 O2 89.375(14) 181 . ?
O2 Cu2 O2 168.01(13) 2_655 . ?
O2 Cu2 O4 95.99(7) 182_545 . ?
O2 Cu2 O4 95.99(7) 181 . ?
O2 Cu2 O4 95.99(7) 2_655 . ?
O2 Cu2 O4 95.99(7) . . ?
O2 Cu2 Cu1 84.01(7) 182_545 . ?
O2 Cu2 Cu1 84.01(7) 181 . ?
O2 Cu2 Cu1 84.01(7) 2_655 . ?
O2 Cu2 Cu1 84.01(7) . . ?
O4 Cu2 Cu1 180.0 . . ?
C1 O1 Cu1 123.4(3) . . ?
C1 O2 Cu2 123.5(3) . . ?
C5 N1 C5 113.2(7) 42_645 . ?
C5 N1 C8 123.4(3) 42_645 . ?
C5 N1 C8 123.4(3) . . ?
O1 C1 O2 125.0(5) . . ?
O1 C1 C2 117.5(4) . . ?
O2 C1 C2 117.4(4) . . ?
C3 C2 C7 116.4(6) . . ?
C3 C2 C1 122.0(4) . . ?
C7 C2 C1 121.6(6) . . ?
C2 C3 C4 121.5(4) . . ?
C2 C3 H3A 119.3 . . ?
C4 C3 H3A 119.3 . . ?
C3 C4 C4 134.6(3) . 42_645 ?
C3 C4 C5 116.7(5) . . ?
C4 C4 C5 108.7(4) 42_645 . ?
C6 C5 N1 130.8(5) . . ?
C6 C5 C4 124.5(6) . . ?
N1 C5 C4 104.7(7) . . ?
C7 C6 C5 116.3(6) . . ?
C7 C6 H6A 121.8 . . ?
C5 C6 H6A 121.8 . . ?
C6 C7 C2 124.6(7) . . ?
C6 C7 H7A 117.7 . . ?
C2 C7 H7A 117.7 . . ?
C9 C8 C9 127.7(8) . 42_645 ?
C9 C8 N1 116.1(4) . . ?
C9 C8 N1 116.1(4) 42_645 . ?
C8 C9 C10 117.6(6) . . ?
C8 C9 H9A 121.2 . . ?
C10 C9 H9A 121.2 . . ?
C9 C10 C11 117.9(6) . . ?
C9 C10 H10A 121.1 . . ?
C11 C10 H10A 121.1 . . ?
C12 C12 C11 65.3(3) 42_645 . ?
C12 C12 H12A 103.5 42_645 . ?
C11 C12 H12A 110.9 . . ?
C12 C12 H12B 131.1 42_645 . ?
C11 C12 H12B 122.4 . . ?
H12A C12 H12B 114.4 . . ?
C10 C11 C10 121.4(6) 42_645 . ?
C10 C11 C12 137.8(14) 42_645 . ?
C10 C11 C12 98.5(10) . . ?
C10 C11 C12 98.5(10) 42_645 42_645 ?
C10 C11 C12 137.8(14) . 42_645 ?
C12 C11 C12 49.5(6) . 42_645 ?

loop_
_geom_bond_atom_site_label_1
_geom_bond_atom_site_label_2
_geom_bond_distance
_geom_bond_site_symmetry_2
_geom_bond_publ_flag
Cu1 O1 1.961(4) . ?
Cu1 O1 1.961(4) 181 ?
Cu1 O1 1.961(4) 2_655 ?
Cu1 O1 1.961(4) 182_545 ?
Cu1 O3 2.184(5) . ?
Cu1 Cu2 2.6253(11) . ?
Cu2 O2 1.952(3) 182_545 ?
Cu2 O2 1.952(3) 181 ?
Cu2 O2 1.952(3) 2_655 ?
Cu2 O2 1.953(3) . ?
Cu2 O4 2.148(4) . ?
O1 C1 1.243(5) . ?
O2 C1 1.256(4) . ?
N1 C5 1.395(7) 42_645 ?
N1 C5 1.395(7) . ?
N1 C8 1.478(9) . ?
C1 C2 1.473(7) . ?
C2 C3 1.377(6) . ?
C2 C7 1.454(6) . ?
C3 C4 1.383(6) . ?
C3 H3A 0.9300 . ?
C4 C4 1.411(10) 42_645 ?
C4 C5 1.435(6) . ?
C5 C6 1.348(9) . ?
C6 C7 1.327(9) . ?
C6 H6A 0.9300 . ?
C7 H7A 0.9300 . ?
C8 C9 1.377(7) . ?
C8 C9 1.377(7) 42_645 ?
C9 C10 1.377(8) . ?
C9 H9A 0.9300 . ?
C10 C11 1.457(8) . ?
C10 H10A 0.9300 . ?
C12 C12 1.439(19) 42_645 ?
C12 C11 1.720(9) . ?
C12 H12A 0.9599 . ?
C12 H12B 0.9601 . ?
C11 C10 1.457(8) 42_645 ?
C11 C12 1.720(9) 42_645 ?

loop_
_platon_squeeze_void_nr
_platon_squeeze_void_average_x
_platon_squeeze_void_average_y
_platon_squeeze_void_average_z
_platon_squeeze_void_volume
_platon_squeeze_void_count_electrons
_platon_squeeze_void_content
1 -0.001 -0.003 -0.001 104857 18030 ' '
